data_7228646
loop_
_publ_author_name
'Kumar, Robin'
'Thirupathi, Natesan'

_publ_section_title
;
 Syntheses, characterisation, and catalytic role of (\h5-C5Me5)Rh(iii)
 guanidinato complexes in transfer hydrogenation (TH) and
 TH--etherification
;
_journal_issue 54
_journal_name_full 'RSC Adv.'
_journal_page_first 33890
_journal_paper_doi 10.1039/C7RA04152G
_journal_volume 7
_journal_year 2017
_chemical_formula_moiety 'C31 H31 Cl3 F6 N4 Rh Sb'
_chemical_formula_sum 'C31 H31 Cl3 F6 N4 Rh Sb'
_chemical_formula_weight 904.61
_chemical_name_systematic
; 
 ? 
;
_space_group_IT_number 2
_symmetry_cell_setting triclinic
_symmetry_space_group_name_Hall '-P 1'
_symmetry_space_group_name_H-M 'P -1'
_atom_sites_solution_hydrogens geom
_atom_sites_solution_primary direct
_atom_sites_solution_secondary difmap
_audit_block_doi 10.5517/ccdc.csd.cc1nn1v6
_audit_creation_method SHELXL-97
_audit_update_record
;
2017-03-17 deposited with the CCDC.
2017-06-15 downloaded from the CCDC.
;
_cell_angle_alpha 88.234(12)
_cell_angle_beta 82.724(16)
_cell_angle_gamma 86.156(14)
_cell_formula_units_Z 2
_cell_length_a 8.556(4)
_cell_length_b 13.968(6)
_cell_length_c 15.438(7)
_cell_measurement_reflns_used 3633
_cell_measurement_temperature 150(2)
_cell_measurement_theta_max 31.4
_cell_measurement_theta_min 2.9
_cell_volume 1825.6(14)
_computing_cell_refinement 'CrystalClear-SM Expert 2.0 r4'
_computing_data_collection 'CrystalClear-SM Expert 2.0 r4 (Rigaku, 2009)'
_computing_data_reduction 'CrystalClear-SM Expert 2.0 r4'
_computing_molecular_graphics 'CrystalStructure 4.0 (Rigaku, 2010)'
_computing_publication_material 'CrystalStructure 4.0'
_computing_structure_refinement 'SHELXL-97 (Sheldrick, 1997)'
_computing_structure_solution 'SHELXS-97 (Sheldrick, 1990)'
_diffrn_ambient_temperature 150(2)
_diffrn_detector_area_resol_mean 28.5714
_diffrn_measured_fraction_theta_full 0.987
_diffrn_measured_fraction_theta_max 0.987
_diffrn_measurement_device_type 'Rigaku Saturn724+'
_diffrn_measurement_method \w
_diffrn_radiation_monochromator graphite
_diffrn_radiation_source 'fine-focus sealed tube'
_diffrn_radiation_type MoK\a
_diffrn_radiation_wavelength 0.71073
_diffrn_reflns_av_R_equivalents 0.1404
_diffrn_reflns_av_sigmaI/netI 0.1053
_diffrn_reflns_limit_h_max 10
_diffrn_reflns_limit_h_min -10
_diffrn_reflns_limit_k_max 16
_diffrn_reflns_limit_k_min -16
_diffrn_reflns_limit_l_max 15
_diffrn_reflns_limit_l_min -18
_diffrn_reflns_number 13723
_diffrn_reflns_theta_full 25.00
_diffrn_reflns_theta_max 25.00
_diffrn_reflns_theta_min 2.89
_exptl_absorpt_coefficient_mu 1.469
_exptl_absorpt_correction_T_max 0.9170
_exptl_absorpt_correction_T_min 0.7479
_exptl_absorpt_correction_type multi-scan
_exptl_crystal_colour orange
_exptl_crystal_density_diffrn 1.646
_exptl_crystal_density_method 'not measured'
_exptl_crystal_description block
_exptl_crystal_F_000 892
_exptl_crystal_size_max 0.21
_exptl_crystal_size_mid 0.08
_exptl_crystal_size_min 0.06
_refine_diff_density_max 1.343
_refine_diff_density_min -2.115
_refine_diff_density_rms 0.172
_refine_ls_extinction_coef 0.0051(9)
_refine_ls_extinction_expression Fc^*^=kFc[1+0.001xFc^2^\l^3^/sin(2\q)]^-1/4^
_refine_ls_extinction_method SHELXL
_refine_ls_goodness_of_fit_ref 1.072
_refine_ls_hydrogen_treatment mixed
_refine_ls_matrix_type full
_refine_ls_number_parameters 405
_refine_ls_number_reflns 6353
_refine_ls_number_restraints 93
_refine_ls_restrained_S_all 1.080
_refine_ls_R_factor_all 0.0904
_refine_ls_R_factor_gt 0.0828
_refine_ls_shift/su_max 0.000
_refine_ls_shift/su_mean 0.000
_refine_ls_structure_factor_coef Fsqd
_refine_ls_weighting_details 'calc w=1/[\s^2^(Fo^2^)+(0.0944P)^2^+8.7611P] where P=(Fo^2^+2Fc^2^)/3'
_refine_ls_weighting_scheme calc
_refine_ls_wR_factor_gt 0.2107
_refine_ls_wR_factor_ref 0.2189
_reflns_number_gt 5620
_reflns_number_total 6353
_reflns_threshold_expression >2sigma(I)
_cod_data_source_file c7ra04152g2.cif
_cod_data_source_block 1k
_cod_database_code 7228646

loop_
_symmetry_equiv_pos_as_xyz
'x, y, z'
'-x, -y, -z'

loop_
_atom_site_label
_atom_site_type_symbol
_atom_site_fract_x
_atom_site_fract_y
_atom_site_fract_z
_atom_site_U_iso_or_equiv
_atom_site_adp_type
_atom_site_occupancy
_atom_site_symmetry_multiplicity
_atom_site_calc_flag
_atom_site_refinement_flags
_atom_site_disorder_assembly
_atom_site_disorder_group
Rh1 Rh 0.17522(7) 0.26912(4) 0.29395(4) 0.0307(2) Uani 1 1 d . . .
Cl1 Cl 0.2808(3) 0.05780(14) 0.14614(15) 0.0472(5) Uani 1 1 d . . .
Cl3 Cl -0.2863(3) 0.44310(15) -0.00924(15) 0.0477(5) Uani 1 1 d . . .
Cl2 Cl -0.0362(3) 0.54694(17) 0.17765(15) 0.0516(6) Uani 1 1 d . . .
N2 N -0.0269(8) 0.3476(5) 0.2560(4) 0.0369(15) Uani 1 1 d . . .
N3 N -0.1139(8) 0.3326(5) 0.1174(4) 0.0351(15) Uani 1 1 d . . .
N1 N 0.1228(7) 0.2534(4) 0.1628(4) 0.0295(13) Uani 1 1 d . . .
N4 N 0.0333(9) 0.1527(5) 0.3269(5) 0.0437(17) Uani 1 1 d . . .
C2 C 0.2127(9) 0.2357(6) 0.0822(5) 0.0326(16) Uani 1 1 d . . .
C3 C 0.2925(11) 0.1469(6) 0.0648(6) 0.0421(19) Uani 1 1 d U . .
C4 C 0.3788(13) 0.1275(8) -0.0159(7) 0.062(3) Uani 1 1 d U . .
H3 H 0.4297 0.0658 -0.0269 0.074 Uiso 1 1 calc R . .
C5 C 0.3900(15) 0.1987(10) -0.0797(8) 0.077(3) Uani 1 1 d U . .
H4 H 0.4514 0.1863 -0.1343 0.093 Uiso 1 1 calc R . .
C6 C 0.3139(13) 0.2870(9) -0.0654(7) 0.065(3) Uani 1 1 d . . .
H5 H 0.3201 0.3350 -0.1105 0.078 Uiso 1 1 calc R . .
C7 C 0.2272(11) 0.3066(6) 0.0155(6) 0.044(2) Uani 1 1 d . . .
H6 H 0.1773 0.3687 0.0257 0.053 Uiso 1 1 calc R . .
C1 C -0.0035(9) 0.3124(5) 0.1741(5) 0.0318(16) Uani 1 1 d . . .
C14 C -0.1425(9) 0.2788(5) 0.0463(5) 0.0327(16) Uani 1 1 d . . .
C19 C -0.0990(10) 0.1812(6) 0.0415(6) 0.0403(19) Uani 1 1 d . . .
H9 H -0.0519 0.1484 0.0875 0.048 Uiso 1 1 calc R . .
C18 C -0.1264(12) 0.1314(7) -0.0337(7) 0.053(2) Uani 1 1 d . . .
H10 H -0.0998 0.0644 -0.0374 0.064 Uiso 1 1 calc R . .
C17 C -0.1910(14) 0.1794(7) -0.1013(7) 0.061(3) Uani 1 1 d U . .
H11 H -0.2012 0.1464 -0.1530 0.073 Uiso 1 1 calc R . .
C16 C -0.2419(13) 0.2768(7) -0.0942(6) 0.053(2) Uani 1 1 d U . .
H12 H -0.2932 0.3095 -0.1386 0.064 Uiso 1 1 calc R . .
C15 C -0.2150(10) 0.3232(6) -0.0209(5) 0.0382(18) Uani 1 1 d . . .
C8 C -0.1498(9) 0.4096(5) 0.2914(5) 0.0325(16) Uani 1 1 d . . .
C9 C -0.1677(10) 0.5041(6) 0.2624(5) 0.0382(18) Uani 1 1 d . . .
C10 C -0.2871(11) 0.5674(6) 0.3015(6) 0.043(2) Uani 1 1 d . . .
H16 H -0.2977 0.6319 0.2808 0.051 Uiso 1 1 calc R . .
C11 C -0.3897(10) 0.5348(6) 0.3707(5) 0.042(2) Uani 1 1 d . . .
H17 H -0.4732 0.5769 0.3966 0.051 Uiso 1 1 calc R . .
C12 C -0.3727(10) 0.4416(6) 0.4030(5) 0.0400(19) Uani 1 1 d . . .
H18 H -0.4420 0.4206 0.4518 0.048 Uiso 1 1 calc R . .
C13 C -0.2533(10) 0.3791(6) 0.3635(5) 0.0379(18) Uani 1 1 d . . .
H19 H -0.2416 0.3150 0.3855 0.045 Uiso 1 1 calc R . .
C20 C 0.3651(10) 0.3612(6) 0.2831(5) 0.0398(19) Uani 1 1 d . . .
C21 C 0.4297(10) 0.2637(7) 0.2874(5) 0.0407(19) Uani 1 1 d . . .
C22 C 0.3655(11) 0.2202(6) 0.3675(6) 0.044(2) Uani 1 1 d . . .
C23 C 0.2633(11) 0.2896(7) 0.4168(5) 0.043(2) Uani 1 1 d . . .
C24 C 0.2670(10) 0.3792(6) 0.3651(5) 0.0391(19) Uani 1 1 d . . .
C25 C 0.4024(12) 0.4310(7) 0.2102(6) 0.053(2) Uani 1 1 d U . .
H25A H 0.3428 0.4923 0.2234 0.080 Uiso 1 1 calc R . .
H25B H 0.3734 0.4061 0.1562 0.080 Uiso 1 1 calc R . .
H25C H 0.5157 0.4408 0.2029 0.080 Uiso 1 1 calc R . .
C26 C 0.1738(12) 0.4708(7) 0.3910(7) 0.055(2) Uani 1 1 d U . .
H26A H 0.1184 0.4632 0.4501 0.082 Uiso 1 1 calc R . .
H26B H 0.0968 0.4863 0.3500 0.082 Uiso 1 1 calc R . .
H26C H 0.2455 0.5229 0.3898 0.082 Uiso 1 1 calc R . .
C27 C 0.1790(13) 0.2767(8) 0.5050(6) 0.060(3) Uani 1 1 d U . .
H27A H 0.1173 0.3362 0.5224 0.090 Uiso 1 1 calc R . .
H27B H 0.2555 0.2609 0.5463 0.090 Uiso 1 1 calc R . .
H27C H 0.1081 0.2244 0.5053 0.090 Uiso 1 1 calc R . .
C28 C 0.4019(14) 0.1199(8) 0.3976(8) 0.066(3) Uani 1 1 d U . .
H28A H 0.3423 0.1084 0.4550 0.099 Uiso 1 1 calc R . .
H28B H 0.5152 0.1100 0.4018 0.099 Uiso 1 1 calc R . .
H28C H 0.3721 0.0752 0.3557 0.099 Uiso 1 1 calc R . .
C29 C 0.5473(11) 0.2172(8) 0.2175(7) 0.055(2) Uani 1 1 d U . .
H29A H 0.5707 0.2633 0.1692 0.082 Uiso 1 1 calc R . .
H29B H 0.5029 0.1610 0.1959 0.082 Uiso 1 1 calc R . .
H29C H 0.6448 0.1971 0.2421 0.082 Uiso 1 1 calc R . .
C30 C -0.0316(12) 0.0851(7) 0.3428(7) 0.054(2) Uani 1 1 d U . .
C31 C -0.1180(16) -0.0037(9) 0.3617(10) 0.086(4) Uani 1 1 d U . .
H31A H -0.2280 0.0089 0.3509 0.129 Uiso 1 1 calc R . .
H31B H -0.1149 -0.0235 0.4230 0.129 Uiso 1 1 calc R . .
H31C H -0.0679 -0.0549 0.3238 0.129 Uiso 1 1 calc R . .
Sb1A Sb 1.3502(2) 0.82225(9) 0.37835(6) 0.0383(4) Uiso 0.687(6) 1 d PD A 1
F1A F 1.2865(13) 0.9112(7) 0.2959(7) 0.079(3) Uiso 0.687(6) 1 d PD A 1
F2A F 1.2555(14) 0.8991(8) 0.4699(7) 0.089(3) Uiso 0.687(6) 1 d PD A 1
F3A F 1.191(2) 0.7604(12) 0.3849(11) 0.152(5) Uiso 0.687(6) 1 d PD A 1
F4A F 1.4352(12) 0.7420(7) 0.4593(6) 0.073(3) Uiso 0.687(6) 1 d PD A 1
F5A F 1.5315(18) 0.8934(11) 0.3770(10) 0.127(4) Uiso 0.687(6) 1 d PD A 1
F6A F 1.4466(12) 0.7499(7) 0.2869(6) 0.075(3) Uiso 0.687(6) 1 d PD A 1
Sb1B Sb 1.3017(5) 0.8047(2) 0.37489(14) 0.0419(8) Uiso 0.313(6) 1 d PD A 2
F1B F 1.234(3) 0.9023(14) 0.3019(13) 0.079(3) Uiso 0.313(6) 1 d PD A 2
F2B F 1.187(3) 0.8728(16) 0.4691(12) 0.089(3) Uiso 0.313(6) 1 d PD A 2
F3B F 1.133(3) 0.753(2) 0.368(2) 0.152(5) Uiso 0.313(6) 1 d PD A 2
F4B F 1.357(3) 0.7176(13) 0.4564(12) 0.073(3) Uiso 0.313(6) 1 d PD A 2
F5B F 1.480(3) 0.8739(19) 0.3863(19) 0.127(4) Uiso 0.313(6) 1 d PD A 2
F6B F 1.386(3) 0.7284(14) 0.2848(11) 0.075(3) Uiso 0.313(6) 1 d PD A 2
H2N H -0.1702 0.3960 0.1228 0.080 Uiso 1 1 d . . .

loop_
_atom_site_aniso_label
_atom_site_aniso_U_11
_atom_site_aniso_U_22
_atom_site_aniso_U_33
_atom_site_aniso_U_23
_atom_site_aniso_U_13
_atom_site_aniso_U_12
Rh1 0.0369(4) 0.0330(4) 0.0227(3) -0.0052(2) -0.0064(2) 0.0011(2)
Cl1 0.0634(14) 0.0308(10) 0.0485(12) -0.0051(9) -0.0158(10) 0.0075(9)
Cl3 0.0631(14) 0.0376(11) 0.0439(12) 0.0012(9) -0.0170(10) 0.0053(9)
Cl2 0.0586(14) 0.0469(12) 0.0465(12) -0.0004(10) 0.0051(10) -0.0047(10)
N2 0.051(4) 0.039(4) 0.020(3) -0.012(3) -0.006(3) 0.011(3)
N3 0.050(4) 0.034(3) 0.021(3) -0.007(3) -0.007(3) 0.006(3)
N1 0.036(3) 0.030(3) 0.023(3) -0.005(2) -0.006(3) 0.002(3)
N4 0.048(4) 0.047(4) 0.035(4) 0.001(3) -0.003(3) 0.004(3)
C2 0.031(4) 0.036(4) 0.030(4) -0.008(3) -0.001(3) 0.001(3)
C3 0.053(5) 0.037(4) 0.037(4) -0.007(3) -0.013(4) 0.007(3)
C4 0.069(6) 0.061(5) 0.050(5) -0.011(4) 0.001(5) 0.024(5)
C5 0.075(6) 0.088(7) 0.060(6) -0.001(5) 0.011(5) 0.017(6)
C6 0.064(7) 0.084(8) 0.039(5) 0.017(5) 0.011(5) 0.009(6)
C7 0.049(5) 0.039(5) 0.041(5) 0.000(4) 0.002(4) 0.004(4)
C1 0.040(4) 0.028(4) 0.027(4) -0.011(3) -0.002(3) 0.003(3)
C14 0.036(4) 0.031(4) 0.033(4) -0.005(3) -0.008(3) -0.002(3)
C19 0.053(5) 0.034(4) 0.039(5) -0.008(3) -0.024(4) 0.001(4)
C18 0.069(6) 0.040(5) 0.059(6) -0.016(4) -0.040(5) 0.005(4)
C17 0.082(6) 0.053(5) 0.054(5) -0.019(4) -0.032(5) -0.002(5)
C16 0.075(6) 0.047(5) 0.044(5) 0.002(4) -0.028(4) -0.009(4)
C15 0.053(5) 0.029(4) 0.035(4) -0.002(3) -0.013(4) -0.002(3)
C8 0.036(4) 0.034(4) 0.028(4) -0.010(3) -0.006(3) 0.004(3)
C9 0.041(4) 0.040(4) 0.034(4) -0.008(3) -0.005(4) 0.001(3)
C10 0.060(5) 0.034(4) 0.036(4) -0.013(3) -0.012(4) 0.006(4)
C11 0.048(5) 0.049(5) 0.029(4) -0.020(4) -0.005(4) 0.011(4)
C12 0.038(4) 0.057(5) 0.026(4) -0.017(4) -0.007(3) 0.001(4)
C13 0.047(5) 0.044(5) 0.025(4) -0.010(3) -0.009(3) -0.005(4)
C20 0.047(5) 0.048(5) 0.025(4) -0.002(3) -0.007(3) -0.004(4)
C21 0.037(4) 0.058(5) 0.029(4) -0.021(4) -0.008(3) -0.003(4)
C22 0.057(5) 0.041(5) 0.041(5) -0.004(4) -0.035(4) 0.004(4)
C23 0.052(5) 0.053(5) 0.026(4) -0.003(4) -0.017(4) -0.003(4)
C24 0.041(4) 0.046(5) 0.032(4) -0.017(4) -0.009(3) -0.005(4)
C25 0.059(5) 0.060(5) 0.043(5) 0.004(4) -0.011(4) -0.022(4)
C26 0.061(5) 0.048(5) 0.058(5) -0.022(4) -0.015(4) 0.005(4)
C27 0.069(6) 0.077(6) 0.035(4) -0.009(4) -0.009(4) -0.014(5)
C28 0.077(6) 0.057(5) 0.069(6) 0.001(5) -0.037(5) 0.007(5)
C29 0.043(4) 0.068(6) 0.053(5) -0.027(4) 0.002(4) -0.003(4)
C30 0.053(5) 0.046(5) 0.061(5) 0.004(4) -0.004(4) -0.005(4)
C31 0.083(7) 0.061(6) 0.109(8) 0.009(6) 0.007(6) -0.012(5)

loop_
_atom_type_symbol
_atom_type_description
_atom_type_scat_dispersion_real
_atom_type_scat_dispersion_imag
_atom_type_scat_source
C C 0.0033 0.0016 'International Tables Vol C Tables 4.2.6.8 and 6.1.1.4'
H H 0.0000 0.0000 'International Tables Vol C Tables 4.2.6.8 and 6.1.1.4'
N N 0.0061 0.0033 'International Tables Vol C Tables 4.2.6.8 and 6.1.1.4'
F F 0.0171 0.0103 'International Tables Vol C Tables 4.2.6.8 and 6.1.1.4'
Cl Cl 0.1484 0.1585 'International Tables Vol C Tables 4.2.6.8 and 6.1.1.4'
Rh Rh -1.1178 0.9187 'International Tables Vol C Tables 4.2.6.8 and 6.1.1.4'
Sb Sb -0.5866 1.5461 'International Tables Vol C Tables 4.2.6.8 and 6.1.1.4'

loop_
_geom_angle_atom_site_label_1
_geom_angle_atom_site_label_2
_geom_angle_atom_site_label_3
_geom_angle
N4 Rh1 N2 88.2(3)
N4 Rh1 C20 162.6(3)
N2 Rh1 C20 108.7(3)
N4 Rh1 N1 86.0(3)
N2 Rh1 N1 62.2(2)
C20 Rh1 N1 105.5(3)
N4 Rh1 C23 100.8(3)
N2 Rh1 C23 123.0(3)
C20 Rh1 C23 66.7(3)
N1 Rh1 C23 171.3(3)
N4 Rh1 C24 135.6(3)
N2 Rh1 C24 99.1(3)
C20 Rh1 C24 39.4(3)
N1 Rh1 C24 135.9(3)
C23 Rh1 C24 39.6(3)
N4 Rh1 C22 96.9(3)
N2 Rh1 C22 161.5(3)
C20 Rh1 C22 65.7(3)
N1 Rh1 C22 135.8(3)
C23 Rh1 C22 38.6(3)
C24 Rh1 C22 65.0(3)
N4 Rh1 C21 125.5(3)
N2 Rh1 C21 145.1(3)
C20 Rh1 C21 39.2(3)
N1 Rh1 C21 106.6(3)
C23 Rh1 C21 65.0(3)
C24 Rh1 C21 64.8(3)
C22 Rh1 C21 38.4(3)
N4 Rh1 C1 86.4(3)
N2 Rh1 C1 31.7(2)
C20 Rh1 C1 110.1(3)
N1 Rh1 C1 30.5(2)
C23 Rh1 C1 154.1(3)
C24 Rh1 C1 121.3(3)
C22 Rh1 C1 165.9(3)
C21 Rh1 C1 129.9(3)
C1 N2 C8 127.4(7)
C1 N2 Rh1 93.1(5)
C8 N2 Rh1 139.4(5)
C1 N3 C14 128.0(7)
C1 N3 H2N 115.8(6)
C14 N3 H2N 115.7(6)
C1 N1 C2 124.5(7)
C1 N1 Rh1 93.2(5)
C2 N1 Rh1 135.0(5)
C30 N4 Rh1 174.1(8)
C3 C2 N1 121.2(7)
C3 C2 C7 117.2(7)
N1 C2 C7 121.7(7)
C4 C3 C2 121.7(9)
C4 C3 Cl1 119.6(7)
C2 C3 Cl1 118.8(7)
C5 C4 C3 119.4(10)
C5 C4 H3 120.3
C3 C4 H3 120.3
C6 C5 C4 120.8(11)
C6 C5 H4 119.6
C4 C5 H4 119.6
C5 C6 C7 119.8(10)
C5 C6 H5 120.1
C7 C6 H5 120.1
C6 C7 C2 121.0(9)
C6 C7 H6 119.5
C2 C7 H6 119.5
N1 C1 N2 111.5(7)
N1 C1 N3 127.8(7)
N2 C1 N3 120.4(7)
N1 C1 Rh1 56.3(4)
N2 C1 Rh1 55.2(4)
N3 C1 Rh1 173.1(6)
C15 C14 C19 118.9(7)
C15 C14 N3 119.8(7)
C19 C14 N3 121.4(7)
C14 C19 C18 118.6(8)
C14 C19 H9 120.7
C18 C19 H9 120.7
C17 C18 C19 120.7(9)
C17 C18 H10 119.7
C19 C18 H10 119.7
C18 C17 C16 120.3(9)
C18 C17 H11 119.8
C16 C17 H11 119.8
C15 C16 C17 117.8(9)
C15 C16 H12 121.1
C17 C16 H12 121.1
C16 C15 C14 123.5(8)
C16 C15 Cl3 118.0(7)
C14 C15 Cl3 118.4(6)
N2 C8 C9 122.0(7)
N2 C8 C13 119.6(7)
C9 C8 C13 118.1(7)
C8 C9 C10 121.6(8)
C8 C9 Cl2 119.8(6)
C10 C9 Cl2 118.5(7)
C11 C10 C9 119.0(8)
C11 C10 H16 120.5
C9 C10 H16 120.5
C10 C11 C12 121.0(8)
C10 C11 H17 119.5
C12 C11 H17 119.5
C11 C12 C13 119.5(8)
C11 C12 H18 120.2
C13 C12 H18 120.2
C12 C13 C8 120.7(8)
C12 C13 H19 119.7
C8 C13 H19 119.7
C21 C20 C24 107.0(7)
C21 C20 C25 125.7(8)
C24 C20 C25 127.2(9)
C21 C20 Rh1 71.8(5)
C24 C20 Rh1 71.6(5)
C25 C20 Rh1 124.9(6)
C22 C21 C20 108.8(7)
C22 C21 C29 126.6(9)
C20 C21 C29 124.5(8)
C22 C21 Rh1 70.8(5)
C20 C21 Rh1 69.0(5)
C29 C21 Rh1 126.5(6)
C21 C22 C23 109.1(8)
C21 C22 C28 126.1(9)
C23 C22 C28 124.9(9)
C21 C22 Rh1 70.8(5)
C23 C22 Rh1 70.6(5)
C28 C22 Rh1 126.3(6)
C22 C23 C24 106.8(7)
C22 C23 C27 127.2(9)
C24 C23 C27 125.8(9)
C22 C23 Rh1 70.8(4)
C24 C23 Rh1 70.2(4)
C27 C23 Rh1 127.3(7)
C20 C24 C23 108.1(7)
C20 C24 C26 126.6(8)
C23 C24 C26 125.1(8)
C20 C24 Rh1 69.0(4)
C23 C24 Rh1 70.2(4)
C26 C24 Rh1 122.8(6)
C20 C25 H25A 109.5
C20 C25 H25B 109.5
H25A C25 H25B 109.5
C20 C25 H25C 109.5
H25A C25 H25C 109.5
H25B C25 H25C 109.5
C24 C26 H26A 109.5
C24 C26 H26B 109.5
H26A C26 H26B 109.5
C24 C26 H26C 109.5
H26A C26 H26C 109.5
H26B C26 H26C 109.5
C23 C27 H27A 109.5
C23 C27 H27B 109.5
H27A C27 H27B 109.5
C23 C27 H27C 109.5
H27A C27 H27C 109.5
H27B C27 H27C 109.5
C22 C28 H28A 109.5
C22 C28 H28B 109.5
H28A C28 H28B 109.5
C22 C28 H28C 109.5
H28A C28 H28C 109.5
H28B C28 H28C 109.5
C21 C29 H29A 109.5
C21 C29 H29B 109.5
H29A C29 H29B 109.5
C21 C29 H29C 109.5
H29A C29 H29C 109.5
H29B C29 H29C 109.5
N4 C30 C31 178.8(12)
C30 C31 H31A 109.5
C30 C31 H31B 109.5
H31A C31 H31B 109.5
C30 C31 H31C 109.5
H31A C31 H31C 109.5
H31B C31 H31C 109.5
F3A Sb1A F6A 91.1(7)
F3A Sb1A F4A 91.5(7)
F6A Sb1A F4A 92.2(4)
F3A Sb1A F1A 95.4(7)
F6A Sb1A F1A 87.5(5)
F4A Sb1A F1A 173.1(5)
F3A Sb1A F2A 90.3(7)
F6A Sb1A F2A 178.3(5)
F4A Sb1A F2A 88.6(5)
F1A Sb1A F2A 91.4(5)
F3A Sb1A F5A 177.2(8)
F6A Sb1A F5A 91.1(6)
F4A Sb1A F5A 86.7(6)
F1A Sb1A F5A 86.4(6)
F2A Sb1A F5A 87.4(6)
F3B Sb1B F4B 92.0(12)
F3B Sb1B F6B 85.7(12)
F4B Sb1B F6B 92.8(9)
F3B Sb1B F1B 88.1(12)
F4B Sb1B F1B 173.5(10)
F6B Sb1B F1B 93.7(9)
F3B Sb1B F5B 174.4(14)
F4B Sb1B F5B 90.7(10)
F6B Sb1B F5B 99.0(11)
F1B Sb1B F5B 88.7(10)
F3B Sb1B F2B 85.8(12)
F4B Sb1B F2B 86.1(9)
F6B Sb1B F2B 171.4(10)
F1B Sb1B F2B 87.4(9)
F5B Sb1B F2B 89.5(11)

loop_
_geom_bond_atom_site_label_1
_geom_bond_atom_site_label_2
_geom_bond_distance
Rh1 N4 2.106(8)
Rh1 N2 2.121(7)
Rh1 C20 2.126(9)
Rh1 N1 2.149(6)
Rh1 C23 2.161(8)
Rh1 C24 2.161(7)
Rh1 C22 2.163(8)
Rh1 C21 2.164(8)
Rh1 C1 2.579(8)
Cl1 C3 1.738(9)
Cl3 C15 1.750(8)
Cl2 C9 1.734(9)
N2 C1 1.357(9)
N2 C8 1.384(10)
N3 C1 1.376(10)
N3 C14 1.406(9)
N3 H2N 0.980(6)
N1 C1 1.311(10)
N1 C2 1.397(10)
N4 C30 1.132(12)
C2 C3 1.393(11)
C2 C7 1.406(11)
C3 C4 1.390(13)
C4 C5 1.377(16)
C4 H3 0.9500
C5 C6 1.366(16)
C5 H4 0.9500
C6 C7 1.394(13)
C6 H5 0.9500
C7 H6 0.9500
C14 C15 1.385(11)
C14 C19 1.391(11)
C19 C18 1.424(11)
C19 H9 0.9500
C18 C17 1.377(14)
C18 H10 0.9500
C17 C16 1.404(14)
C17 H11 0.9500
C16 C15 1.372(12)
C16 H12 0.9500
C8 C9 1.386(11)
C8 C13 1.406(11)
C9 C10 1.394(12)
C10 C11 1.380(13)
C10 H16 0.9500
C11 C12 1.384(13)
C11 H17 0.9500
C12 C13 1.391(12)
C12 H18 0.9500
C13 H19 0.9500
C20 C21 1.438(13)
C20 C24 1.446(12)
C20 C25 1.484(12)
C21 C22 1.425(13)
C21 C29 1.510(12)
C22 C23 1.430(13)
C22 C28 1.488(13)
C23 C24 1.463(12)
C23 C27 1.471(12)
C24 C26 1.499(12)
C25 H25A 0.9800
C25 H25B 0.9800
C25 H25C 0.9800
C26 H26A 0.9800
C26 H26B 0.9800
C26 H26C 0.9800
C27 H27A 0.9800
C27 H27B 0.9800
C27 H27C 0.9800
C28 H28A 0.9800
C28 H28B 0.9800
C28 H28C 0.9800
C29 H29A 0.9800
C29 H29B 0.9800
C29 H29C 0.9800
C30 C31 1.489(15)
C31 H31A 0.9800
C31 H31B 0.9800
C31 H31C 0.9800
Sb1A F3A 1.653(17)
Sb1A F6A 1.837(9)
Sb1A F4A 1.838(9)
Sb1A F1A 1.857(9)
Sb1A F2A 1.869(10)
Sb1A F5A 1.895(14)
Sb1B F3B 1.68(2)
Sb1B F4B 1.808(14)
Sb1B F6B 1.823(14)
Sb1B F1B 1.853(14)
Sb1B F5B 1.888(19)
Sb1B F2B 1.891(15)

loop_
_geom_torsion_atom_site_label_1
_geom_torsion_atom_site_label_2
_geom_torsion_atom_site_label_3
_geom_torsion_atom_site_label_4
_geom_torsion
N4 Rh1 N2 C1 -86.2(5)
C20 Rh1 N2 C1 98.3(5)
N1 Rh1 N2 C1 0.2(4)
C23 Rh1 N2 C1 172.1(5)
C24 Rh1 N2 C1 137.8(5)
C22 Rh1 N2 C1 167.4(9)
C21 Rh1 N2 C1 79.2(6)
N4 Rh1 N2 C8 91.4(9)
C20 Rh1 N2 C8 -84.1(9)
N1 Rh1 N2 C8 177.8(10)
C23 Rh1 N2 C8 -10.3(10)
C24 Rh1 N2 C8 -44.6(9)
C22 Rh1 N2 C8 -15.0(16)
C21 Rh1 N2 C8 -103.2(9)
C1 Rh1 N2 C8 177.6(12)
N4 Rh1 N1 C1 89.8(5)
N2 Rh1 N1 C1 -0.2(4)
C20 Rh1 N1 C1 -103.5(5)
C23 Rh1 N1 C1 -128.4(19)
C24 Rh1 N1 C1 -73.5(6)
C22 Rh1 N1 C1 -174.4(5)
C21 Rh1 N1 C1 -144.3(5)
N4 Rh1 N1 C2 -121.2(7)
N2 Rh1 N1 C2 148.8(8)
C20 Rh1 N1 C2 45.5(8)
C23 Rh1 N1 C2 21(2)
C24 Rh1 N1 C2 75.5(8)
C22 Rh1 N1 C2 -25.5(9)
C21 Rh1 N1 C2 4.7(8)
C1 Rh1 N1 C2 149.0(10)
N2 Rh1 N4 C30 149(8)
C20 Rh1 N4 C30 -45(8)
N1 Rh1 N4 C30 87(8)
C23 Rh1 N4 C30 -88(8)
C24 Rh1 N4 C30 -110(8)
C22 Rh1 N4 C30 -49(8)
C21 Rh1 N4 C30 -21(8)
C1 Rh1 N4 C30 118(8)
C1 N1 C2 C3 -149.2(8)
Rh1 N1 C2 C3 69.4(10)
C1 N1 C2 C7 31.1(11)
Rh1 N1 C2 C7 -110.3(8)
N1 C2 C3 C4 178.2(8)
C7 C2 C3 C4 -2.1(13)
N1 C2 C3 Cl1 -0.9(11)
C7 C2 C3 Cl1 178.8(6)
C2 C3 C4 C5 2.0(17)
Cl1 C3 C4 C5 -178.9(10)
C3 C4 C5 C6 -2(2)
C4 C5 C6 C7 2(2)
C5 C6 C7 C2 -1.9(17)
C3 C2 C7 C6 2.0(13)
N1 C2 C7 C6 -178.2(9)
C2 N1 C1 N2 -153.4(7)
Rh1 N1 C1 N2 0.3(7)
C2 N1 C1 N3 33.1(12)
Rh1 N1 C1 N3 -173.1(7)
C2 N1 C1 Rh1 -153.7(8)
C8 N2 C1 N1 -178.4(7)
Rh1 N2 C1 N1 -0.3(7)
C8 N2 C1 N3 -4.3(13)
Rh1 N2 C1 N3 173.7(6)
C8 N2 C1 Rh1 -178.0(10)
C14 N3 C1 N1 18.4(13)
C14 N3 C1 N2 -154.5(8)
C14 N3 C1 Rh1 -106(4)
N4 Rh1 C1 N1 -88.1(5)
N2 Rh1 C1 N1 179.6(8)
C20 Rh1 C1 N1 86.4(5)
C23 Rh1 C1 N1 164.3(6)
C24 Rh1 C1 N1 128.7(5)
C22 Rh1 C1 N1 16.1(14)
C21 Rh1 C1 N1 46.8(6)
N4 Rh1 C1 N2 92.3(5)
C20 Rh1 C1 N2 -93.2(5)
N1 Rh1 C1 N2 -179.6(8)
C23 Rh1 C1 N2 -15.3(9)
C24 Rh1 C1 N2 -50.9(6)
C22 Rh1 C1 N2 -163.5(11)
C21 Rh1 C1 N2 -132.8(5)
N4 Rh1 C1 N3 40(4)
N2 Rh1 C1 N3 -52(4)
C20 Rh1 C1 N3 -145(4)
N1 Rh1 C1 N3 128(4)
C23 Rh1 C1 N3 -67(4)
C24 Rh1 C1 N3 -103(4)
C22 Rh1 C1 N3 145(4)
C21 Rh1 C1 N3 175(4)
C1 N3 C14 C15 -157.1(8)
C1 N3 C14 C19 22.6(13)
C15 C14 C19 C18 1.9(13)
N3 C14 C19 C18 -177.8(8)
C14 C19 C18 C17 1.6(15)
C19 C18 C17 C16 -4.8(17)
C18 C17 C16 C15 4.4(16)
C17 C16 C15 C14 -0.8(15)
C17 C16 C15 Cl3 -177.1(8)
C19 C14 C15 C16 -2.3(14)
N3 C14 C15 C16 177.4(9)
C19 C14 C15 Cl3 174.0(7)
N3 C14 C15 Cl3 -6.3(11)
C1 N2 C8 C9 -67.6(11)
Rh1 N2 C8 C9 115.4(9)
C1 N2 C8 C13 117.6(9)
Rh1 N2 C8 C13 -59.4(11)
N2 C8 C9 C10 -176.6(7)
C13 C8 C9 C10 -1.7(12)
N2 C8 C9 Cl2 1.5(11)
C13 C8 C9 Cl2 176.4(6)
C8 C9 C10 C11 0.0(13)
Cl2 C9 C10 C11 -178.1(6)
C9 C10 C11 C12 1.8(12)
C10 C11 C12 C13 -1.9(12)
C11 C12 C13 C8 0.2(11)
N2 C8 C13 C12 176.7(7)
C9 C8 C13 C12 1.6(11)
N4 Rh1 C20 C21 32.4(12)
N2 Rh1 C20 C21 -162.8(4)
N1 Rh1 C20 C21 -97.5(5)
C23 Rh1 C20 C21 78.6(5)
C24 Rh1 C20 C21 115.7(7)
C22 Rh1 C20 C21 36.2(5)
C1 Rh1 C20 C21 -129.2(4)
N4 Rh1 C20 C24 -83.3(11)
N2 Rh1 C20 C24 81.5(5)
N1 Rh1 C20 C24 146.8(5)
C23 Rh1 C20 C24 -37.1(5)
C22 Rh1 C20 C24 -79.5(5)
C21 Rh1 C20 C24 -115.7(7)
C1 Rh1 C20 C24 115.1(5)
N4 Rh1 C20 C25 153.7(9)
N2 Rh1 C20 C25 -41.5(9)
N1 Rh1 C20 C25 23.9(9)
C23 Rh1 C20 C25 -160.1(9)
C24 Rh1 C20 C25 -123.0(10)
C22 Rh1 C20 C25 157.5(9)
C21 Rh1 C20 C25 121.3(10)
C1 Rh1 C20 C25 -7.8(9)
C24 C20 C21 C22 3.6(9)
C25 C20 C21 C22 179.8(8)
Rh1 C20 C21 C22 -59.8(6)
C24 C20 C21 C29 -175.9(8)
C25 C20 C21 C29 0.3(13)
Rh1 C20 C21 C29 120.7(8)
C24 C20 C21 Rh1 63.4(5)
C25 C20 C21 Rh1 -120.4(9)
N4 Rh1 C21 C22 -48.7(6)
N2 Rh1 C21 C22 149.3(5)
C20 Rh1 C21 C22 120.0(7)
N1 Rh1 C21 C22 -145.7(5)
C23 Rh1 C21 C22 36.9(5)
C24 Rh1 C21 C22 80.8(5)
C1 Rh1 C21 C22 -168.4(4)
N4 Rh1 C21 C20 -168.7(4)
N2 Rh1 C21 C20 29.3(7)
N1 Rh1 C21 C20 94.3(4)
C23 Rh1 C21 C20 -83.1(5)
C24 Rh1 C21 C20 -39.2(5)
C22 Rh1 C21 C20 -120.0(7)
C1 Rh1 C21 C20 71.6(5)
N4 Rh1 C21 C29 73.2(9)
N2 Rh1 C21 C29 -88.8(9)
C20 Rh1 C21 C29 -118.1(10)
N1 Rh1 C21 C29 -23.9(9)
C23 Rh1 C21 C29 158.7(10)
C24 Rh1 C21 C29 -157.4(10)
C22 Rh1 C21 C29 121.9(11)
C1 Rh1 C21 C29 -46.6(10)
C20 C21 C22 C23 -1.8(9)
C29 C21 C22 C23 177.7(8)
Rh1 C21 C22 C23 -60.5(6)
C20 C21 C22 C28 -179.9(8)
C29 C21 C22 C28 -0.3(14)
Rh1 C21 C22 C28 121.5(9)
C20 C21 C22 Rh1 58.7(6)
C29 C21 C22 Rh1 -121.8(8)
N4 Rh1 C22 C21 142.0(5)
N2 Rh1 C22 C21 -113.0(10)
C20 Rh1 C22 C21 -36.9(5)
N1 Rh1 C22 C21 50.7(6)
C23 Rh1 C22 C21 -119.3(7)
C24 Rh1 C22 C21 -80.4(5)
C1 Rh1 C22 C21 39.1(14)
N4 Rh1 C22 C23 -98.7(5)
N2 Rh1 C22 C23 6.3(13)
C20 Rh1 C22 C23 82.4(6)
N1 Rh1 C22 C23 170.0(5)
C24 Rh1 C22 C23 38.9(5)
C21 Rh1 C22 C23 119.3(7)
C1 Rh1 C22 C23 158.3(10)
N4 Rh1 C22 C28 20.8(10)
N2 Rh1 C22 C28 125.8(11)
C20 Rh1 C22 C28 -158.0(10)
N1 Rh1 C22 C28 -70.5(11)
C23 Rh1 C22 C28 119.6(12)
C24 Rh1 C22 C28 158.4(10)
C21 Rh1 C22 C28 -121.2(11)
C1 Rh1 C22 C28 -82.1(16)
C21 C22 C23 C24 -0.7(9)
C28 C22 C23 C24 177.3(8)
Rh1 C22 C23 C24 -61.3(5)
C21 C22 C23 C27 -176.7(8)
C28 C22 C23 C27 1.4(14)
Rh1 C22 C23 C27 122.7(9)
C21 C22 C23 Rh1 60.6(6)
C28 C22 C23 Rh1 -121.3(9)
N4 Rh1 C23 C22 87.5(6)
N2 Rh1 C23 C22 -177.6(5)
C20 Rh1 C23 C22 -79.8(6)
N1 Rh1 C23 C22 -54(2)
C24 Rh1 C23 C22 -116.8(8)
C21 Rh1 C23 C22 -36.7(5)
C1 Rh1 C23 C22 -168.1(6)
N4 Rh1 C23 C24 -155.7(5)
N2 Rh1 C23 C24 -60.8(6)
C20 Rh1 C23 C24 37.0(5)
N1 Rh1 C23 C24 63(2)
C22 Rh1 C23 C24 116.8(8)
C21 Rh1 C23 C24 80.1(5)
C1 Rh1 C23 C24 -51.3(9)
N4 Rh1 C23 C27 -35.2(9)
N2 Rh1 C23 C27 59.7(10)
C20 Rh1 C23 C27 157.5(10)
N1 Rh1 C23 C27 -176.2(15)
C24 Rh1 C23 C27 120.5(11)
C22 Rh1 C23 C27 -122.7(11)
C21 Rh1 C23 C27 -159.4(10)
C1 Rh1 C23 C27 69.2(12)
C21 C20 C24 C23 -4.1(9)
C25 C20 C24 C23 179.8(8)
Rh1 C20 C24 C23 59.5(6)
C21 C20 C24 C26 -179.5(8)
C25 C20 C24 C26 4.3(14)
Rh1 C20 C24 C26 -116.0(8)
C21 C20 C24 Rh1 -63.5(5)
C25 C20 C24 Rh1 120.3(9)
C22 C23 C24 C20 3.0(9)
C27 C23 C24 C20 179.0(8)
Rh1 C23 C24 C20 -58.7(6)
C22 C23 C24 C26 178.6(8)
C27 C23 C24 C26 -5.4(13)
Rh1 C23 C24 C26 116.8(8)
C22 C23 C24 Rh1 61.7(6)
C27 C23 C24 Rh1 -122.3(9)
N4 Rh1 C24 C20 154.9(5)
N2 Rh1 C24 C20 -108.4(5)
N1 Rh1 C24 C20 -49.3(7)
C23 Rh1 C24 C20 119.5(7)
C22 Rh1 C24 C20 81.6(6)
C21 Rh1 C24 C20 39.0(5)
C1 Rh1 C24 C20 -84.0(5)
N4 Rh1 C24 C23 35.3(7)
N2 Rh1 C24 C23 132.1(5)
C20 Rh1 C24 C23 -119.5(7)
N1 Rh1 C24 C23 -168.8(5)
C22 Rh1 C24 C23 -37.9(5)
C21 Rh1 C24 C23 -80.6(6)
C1 Rh1 C24 C23 156.5(5)
N4 Rh1 C24 C26 -84.3(9)
N2 Rh1 C24 C26 12.4(8)
C20 Rh1 C24 C26 120.8(10)
N1 Rh1 C24 C26 71.5(9)
C23 Rh1 C24 C26 -119.7(10)
C22 Rh1 C24 C26 -157.6(9)
C21 Rh1 C24 C26 159.8(9)
C1 Rh1 C24 C26 36.8(9)
Rh1 N4 C30 C31 -94(59)
